data_7131081
loop_
_publ_author_name
'Jamali, Muhammad Fahad'
'Yadav, Usha'
'Babu, Mary Merlin Manjaly'
'Kant, Ruchir'
'Mohanan, Kishor'

_publ_section_title
;
 Additive-free synthesis of fused tricyclic cyanoisoxazolidines using
 <i>in situ</i> formed cyanonitrones.
;
_journal_issue 4
_journal_name_full 'Chemical communications (Cambridge, England)'
_journal_page_first 446
_journal_page_last 449
_journal_paper_doi 10.1039/d2cc05831f
_journal_volume 59
_journal_year 2023
_chemical_formula_sum 'C18 H14 F3 N O2'
_chemical_formula_weight 333.30
_space_group_IT_number 14
_space_group_name_Hall '-P 2yn'
_space_group_name_H-M_alt 'P 1 21/n 1'
_symmetry_cell_setting monoclinic
_symmetry_Int_Tables_number 14
_symmetry_space_group_name_Hall '-P 2yn'
_symmetry_space_group_name_H-M 'P 1 21/n 1'
_atom_sites_solution_hydrogens geom
_atom_sites_solution_primary direct
_atom_sites_solution_secondary difmap
_audit_creation_method SHELXL-97
_audit_update_record
;
2021-06-22 deposited with the CCDC.	2022-12-09 downloaded from the CCDC.
;
_cell_angle_alpha 90
_cell_angle_beta 98.682(3)
_cell_angle_gamma 90
_cell_formula_units_Z 4
_cell_length_a 9.1642(8)
_cell_length_b 8.5725(7)
_cell_length_c 19.4137(17)
_cell_measurement_reflns_used 7548
_cell_measurement_temperature 273(2)
_cell_measurement_theta_max 28.28
_cell_measurement_theta_min 2.34
_cell_volume 1507.7(2)
_computing_cell_refinement 'Bruker SAINT'
_computing_data_collection 'Bruker APEX2'
_computing_data_reduction 'Bruker SAINT'
_computing_molecular_graphics 'SHELXTL (Bruker, 1997)'
_computing_publication_material 'SHELXTL (Bruker, 1997)'
_computing_structure_refinement 'SHELXL-97 (Sheldrick, 1997)'
_computing_structure_solution 'SHELXS-97 (Sheldrick, 1990)'
_diffrn_ambient_temperature 273(2)
_diffrn_measured_fraction_theta_full 0.998
_diffrn_measured_fraction_theta_max 0.998
_diffrn_measurement_device_type 'Bruker APEX-II CCD'
_diffrn_measurement_method '\f and \w scans'
_diffrn_radiation_probe x-ray
_diffrn_radiation_type MoK\a
_diffrn_radiation_wavelength 0.71073
_diffrn_reflns_av_R_equivalents 0.0564
_diffrn_reflns_av_sigmaI/netI 0.0416
_diffrn_reflns_limit_h_max 12
_diffrn_reflns_limit_h_min -12
_diffrn_reflns_limit_k_max 11
_diffrn_reflns_limit_k_min -11
_diffrn_reflns_limit_l_max 25
_diffrn_reflns_limit_l_min -25
_diffrn_reflns_number 21870
_diffrn_reflns_theta_full 28.30
_diffrn_reflns_theta_max 28.30
_diffrn_reflns_theta_min 2.12
_diffrn_standards_number 0
_exptl_absorpt_coefficient_mu 0.121
_exptl_absorpt_correction_T_max 0.9833
_exptl_absorpt_correction_T_min 0.9658
_exptl_absorpt_correction_type multi-scan
_exptl_absorpt_process_details SADABS-2016/2
_exptl_crystal_colour Colorless
_exptl_crystal_density_diffrn 1.468
_exptl_crystal_density_method 'Not Measured'
_exptl_crystal_description Block
_exptl_crystal_F_000 688
_exptl_crystal_size_max 0.29
_exptl_crystal_size_mid 0.19
_exptl_crystal_size_min 0.14
_refine_diff_density_max 0.410
_refine_diff_density_min -0.423
_refine_diff_density_rms 0.119
_refine_ls_extinction_method none
_refine_ls_goodness_of_fit_ref 1.156
_refine_ls_hydrogen_treatment constr
_refine_ls_matrix_type full
_refine_ls_number_parameters 217
_refine_ls_number_reflns 3738
_refine_ls_number_restraints 0
_refine_ls_restrained_S_all 1.156
_refine_ls_R_factor_all 0.0854
_refine_ls_R_factor_gt 0.0537
_refine_ls_shift/su_max 0.000
_refine_ls_shift/su_mean 0.000
_refine_ls_structure_factor_coef Fsqd
_refine_ls_weighting_details 'calc w=1/[\s^2^(Fo^2^)+(0.0736P)^2^+1.0684P] where P=(Fo^2^+2Fc^2^)/3'
_refine_ls_weighting_scheme calc
_refine_ls_wR_factor_gt 0.1325
_refine_ls_wR_factor_ref 0.1727
_reflns_number_gt 2749
_reflns_number_total 3738
_reflns_threshold_expression >2sigma(I)
_cod_data_source_file d2cc05831f2.cif
_cod_data_source_block xxx
_cod_depositor_comments
;
The following automatic conversions were performed:

data item '_exptl_absorpt_correction_type' value 'Multi-scan' was
changed to 'multi-scan' in accordance with the
/home/data/users/saulius/crontab/automatic-downloads/rss-feeds/RSC/lib/dictionaries/cif_core.dic
dictionary named 'cif_core.dic' version 2.4.2 last updated on
2011-04-26.

data item '_symmetry_cell_setting' value 'Monoclinic' was changed to
'monoclinic' in accordance with the
/home/data/users/saulius/crontab/automatic-downloads/rss-feeds/RSC/lib/dictionaries/cif_core.dic
dictionary named 'cif_core.dic' version 2.4.2 last updated on
2011-04-26.

Automatic conversion script
Id: cif_fix_values 7556 2019-12-06 15:28:31Z antanas 

 Adding full bibliography for 7131081.cif.
;
_cod_original_sg_symbol_H-M 'P 21/n'
_cod_database_code 7131081

loop_
_symmetry_equiv_pos_site_id
_symmetry_equiv_pos_as_xyz
1 x,y,z
2 1/2-x,1/2+y,1/2-z
3 -x,-y,-z
4 1/2+x,1/2-y,1/2+z

loop_
_atom_site_label
_atom_site_type_symbol
_atom_site_fract_x
_atom_site_fract_y
_atom_site_fract_z
_atom_site_U_iso_or_equiv
_atom_site_adp_type
_atom_site_occupancy
_atom_site_symmetry_multiplicity
_atom_site_calc_flag
_atom_site_refinement_flags
_atom_site_disorder_assembly
_atom_site_disorder_group
C1 C 0.5861(2) 0.5981(3) 0.60127(12) 0.0225(5) Uani 1 1 d . . .
H1 H 0.6482 0.5277 0.6278 0.027 Uiso 1 1 calc R . .
C2 C 0.6336(3) 0.6816(3) 0.54679(12) 0.0232(5) Uani 1 1 d . . .
H2 H 0.7298 0.6691 0.5380 0.028 Uiso 1 1 calc R . .
C3 C 0.5394(3) 0.7827(3) 0.50573(12) 0.0239(5) Uani 1 1 d . . .
H3 H 0.5726 0.8349 0.4691 0.029 Uiso 1 1 calc R . .
C4 C 0.3953(3) 0.8071(3) 0.51878(12) 0.0242(5) Uani 1 1 d . . .
H4 H 0.3314 0.8736 0.4909 0.029 Uiso 1 1 calc R . .
C5 C 0.3511(2) 0.7298(3) 0.57409(12) 0.0207(5) Uani 1 1 d . . .
C6 C 0.2061(2) 0.7191(3) 0.60256(11) 0.0205(5) Uani 1 1 d . . .
H6 H 0.1415 0.8102 0.5937 0.025 Uiso 1 1 calc R . .
C7 C 0.1374(2) 0.5630(3) 0.57499(11) 0.0192(4) Uani 1 1 d . . .
H7 H 0.1424 0.5500 0.5252 0.023 Uiso 1 1 calc R . .
C8 C 0.2377(2) 0.4434(2) 0.61966(11) 0.0186(4) Uani 1 1 d . . .
H8 H 0.2863 0.3716 0.5910 0.022 Uiso 1 1 calc R . .
C9 C 0.3487(2) 0.5532(3) 0.66393(11) 0.0199(4) Uani 1 1 d . . .
H9 H 0.4031 0.5062 0.7062 0.024 Uiso 1 1 calc R . .
C10 C 0.4443(2) 0.6238(3) 0.61440(11) 0.0203(4) Uani 1 1 d . . .
C11 C -0.0375(2) 0.5414(2) 0.71029(11) 0.0187(4) Uani 1 1 d . . .
C12 C -0.0839(2) 0.6957(3) 0.70313(12) 0.0218(5) Uani 1 1 d . . .
H12 H -0.0854 0.7469 0.6608 0.026 Uiso 1 1 calc R . .
C13 C -0.1280(2) 0.7734(3) 0.75930(12) 0.0242(5) Uani 1 1 d . . .
H13 H -0.1580 0.8769 0.7545 0.029 Uiso 1 1 calc R . .
C14 C -0.1278(3) 0.6976(3) 0.82261(13) 0.0265(5) Uani 1 1 d . . .
H14 H -0.1594 0.7492 0.8599 0.032 Uiso 1 1 calc R . .
C16 C -0.0799(3) 0.5444(3) 0.82950(12) 0.0258(5) Uani 1 1 d . . .
H16 H -0.0773 0.4938 0.8720 0.031 Uiso 1 1 calc R . .
C17 C -0.0360(2) 0.4656(3) 0.77385(12) 0.0228(5) Uani 1 1 d . . .
H17 H -0.0055 0.3622 0.7789 0.027 Uiso 1 1 calc R . .
C18 C 0.1299(2) 0.3591(2) 0.66040(12) 0.0197(4) Uani 1 1 d . . .
H18 H 0.1723 0.3516 0.7097 0.024 Uiso 1 1 calc R . .
C19 C 0.0930(3) 0.1977(3) 0.63091(13) 0.0263(5) Uani 1 1 d . . .
F1 F 0.03626(18) 0.20055(17) 0.56278(8) 0.0354(4) Uani 1 1 d . . .
F2 F 0.21463(16) 0.10771(16) 0.63692(9) 0.0372(4) Uani 1 1 d . . .
F3 F -0.00427(16) 0.12332(16) 0.66400(8) 0.0341(4) Uani 1 1 d . . .
N1 N -0.0070(2) 0.4503(2) 0.65259(9) 0.0204(4) Uani 1 1 d . . .
O1 O 0.25505(17) 0.68397(18) 0.67563(8) 0.0212(4) Uani 1 1 d . . .
O2 O -0.01028(16) 0.53900(18) 0.58955(8) 0.0209(3) Uani 1 1 d . . .

loop_
_atom_site_aniso_label
_atom_site_aniso_U_11
_atom_site_aniso_U_22
_atom_site_aniso_U_33
_atom_site_aniso_U_23
_atom_site_aniso_U_13
_atom_site_aniso_U_12
C1 0.0217(11) 0.0225(10) 0.0222(11) 0.0015(9) 0.0000(9) 0.0006(9)
C2 0.0216(11) 0.0261(11) 0.0222(11) -0.0035(9) 0.0041(9) -0.0012(9)
C3 0.0280(12) 0.0254(11) 0.0193(11) -0.0002(9) 0.0061(9) -0.0032(9)
C4 0.0282(12) 0.0210(10) 0.0227(11) 0.0024(9) 0.0012(9) 0.0011(9)
C5 0.0198(10) 0.0186(10) 0.0228(11) -0.0020(8) 0.0007(8) -0.0003(8)
C6 0.0225(11) 0.0203(10) 0.0181(10) 0.0014(8) 0.0004(8) 0.0017(8)
C7 0.0190(10) 0.0223(10) 0.0161(10) -0.0007(8) 0.0015(8) 0.0007(8)
C8 0.0190(10) 0.0181(10) 0.0176(10) 0.0001(8) -0.0005(8) 0.0020(8)
C9 0.0187(10) 0.0221(10) 0.0179(10) 0.0003(8) -0.0008(8) 0.0014(8)
C10 0.0219(10) 0.0199(10) 0.0184(10) -0.0017(8) 0.0007(8) -0.0015(8)
C11 0.0145(9) 0.0210(10) 0.0203(10) -0.0031(8) 0.0018(8) -0.0011(8)
C12 0.0196(10) 0.0247(11) 0.0199(11) 0.0010(9) -0.0009(8) 0.0007(9)
C13 0.0210(11) 0.0234(11) 0.0274(12) -0.0024(9) 0.0010(9) 0.0018(9)
C14 0.0253(11) 0.0315(12) 0.0228(12) -0.0071(9) 0.0037(9) -0.0013(10)
C16 0.0287(12) 0.0285(12) 0.0207(11) 0.0011(9) 0.0051(9) -0.0048(10)
C17 0.0227(11) 0.0209(10) 0.0246(12) 0.0014(9) 0.0021(9) -0.0004(9)
C18 0.0187(10) 0.0182(10) 0.0211(11) -0.0008(8) -0.0005(8) 0.0008(8)
C19 0.0251(11) 0.0211(11) 0.0325(13) -0.0003(9) 0.0034(10) 0.0001(9)
F1 0.0454(9) 0.0286(8) 0.0303(8) -0.0103(6) -0.0003(7) -0.0053(7)
F2 0.0310(8) 0.0198(7) 0.0610(11) -0.0035(7) 0.0077(7) 0.0044(6)
F3 0.0325(8) 0.0239(7) 0.0467(9) 0.0010(6) 0.0081(7) -0.0071(6)
N1 0.0201(9) 0.0216(9) 0.0187(9) 0.0007(7) 0.0008(7) 0.0021(7)
O1 0.0227(8) 0.0225(8) 0.0176(8) -0.0038(6) 0.0005(6) 0.0010(6)
O2 0.0178(7) 0.0265(8) 0.0170(7) 0.0018(6) -0.0020(6) 0.0016(6)

loop_
_atom_type_symbol
_atom_type_description
_atom_type_scat_dispersion_real
_atom_type_scat_dispersion_imag
_atom_type_scat_source
C C 0.0033 0.0016 'International Tables Vol C Tables 4.2.6.8 and 6.1.1.4'
H H 0.0000 0.0000 'International Tables Vol C Tables 4.2.6.8 and 6.1.1.4'
F F 0.0171 0.0103 'International Tables Vol C Tables 4.2.6.8 and 6.1.1.4'
N N 0.0061 0.0033 'International Tables Vol C Tables 4.2.6.8 and 6.1.1.4'
O O 0.0106 0.0060 'International Tables Vol C Tables 4.2.6.8 and 6.1.1.4'

loop_
_geom_angle_atom_site_label_1
_geom_angle_atom_site_label_2
_geom_angle_atom_site_label_3
_geom_angle
_geom_angle_site_symmetry_1
_geom_angle_site_symmetry_3
_geom_angle_publ_flag
C10 C1 C2 117.8(2) . . ?
C10 C1 H1 121.1 . . ?
C2 C1 H1 121.1 . . ?
C3 C2 C1 121.1(2) . . ?
C3 C2 H2 119.4 . . ?
C1 C2 H2 119.4 . . ?
C2 C3 C4 120.8(2) . . ?
C2 C3 H3 119.6 . . ?
C4 C3 H3 119.6 . . ?
C5 C4 C3 117.9(2) . . ?
C5 C4 H4 121.1 . . ?
C3 C4 H4 121.1 . . ?
C4 C5 C10 121.5(2) . . ?
C4 C5 C6 133.8(2) . . ?
C10 C5 C6 104.50(19) . . ?
O1 C6 C5 102.14(17) . . ?
O1 C6 C7 102.08(16) . . ?
C5 C6 C7 105.14(17) . . ?
O1 C6 H6 115.2 . . ?
C5 C6 H6 115.2 . . ?
C7 C6 H6 115.2 . . ?
O2 C7 C6 113.81(18) . . ?
O2 C7 C8 106.93(17) . . ?
C6 C7 C8 101.70(16) . . ?
O2 C7 H7 111.3 . . ?
C6 C7 H7 111.3 . . ?
C8 C7 H7 111.3 . . ?
C18 C8 C9 114.84(18) . . ?
C18 C8 C7 103.04(17) . . ?
C9 C8 C7 101.12(16) . . ?
C18 C8 H8 112.3 . . ?
C9 C8 H8 112.3 . . ?
C7 C8 H8 112.3 . . ?
O1 C9 C10 101.66(17) . . ?
O1 C9 C8 101.66(16) . . ?
C10 C9 C8 106.50(17) . . ?
O1 C9 H9 115.1 . . ?
C10 C9 H9 115.1 . . ?
C8 C9 H9 115.1 . . ?
C1 C10 C5 120.8(2) . . ?
C1 C10 C9 134.6(2) . . ?
C5 C10 C9 104.49(19) . . ?
C12 C11 C17 119.6(2) . . ?
C12 C11 N1 122.4(2) . . ?
C17 C11 N1 117.59(19) . . ?
C13 C12 C11 119.9(2) . . ?
C13 C12 H12 120.0 . . ?
C11 C12 H12 120.0 . . ?
C12 C13 C14 120.6(2) . . ?
C12 C13 H13 119.7 . . ?
C14 C13 H13 119.7 . . ?
C16 C14 C13 119.1(2) . . ?
C16 C14 H14 120.4 . . ?
C13 C14 H14 120.4 . . ?
C17 C16 C14 120.8(2) . . ?
C17 C16 H16 119.6 . . ?
C14 C16 H16 119.6 . . ?
C16 C17 C11 119.9(2) . . ?
C16 C17 H17 120.0 . . ?
C11 C17 H17 120.0 . . ?
N1 C18 C19 108.03(18) . . ?
N1 C18 C8 107.61(17) . . ?
C19 C18 C8 111.04(18) . . ?
N1 C18 H18 110.0 . . ?
C19 C18 H18 110.0 . . ?
C8 C18 H18 110.0 . . ?
F3 C19 F2 106.79(19) . . ?
F3 C19 F1 107.12(19) . . ?
F2 C19 F1 106.7(2) . . ?
F3 C19 C18 112.4(2) . . ?
F2 C19 C18 110.84(19) . . ?
F1 C19 C18 112.65(19) . . ?
C11 N1 O2 113.40(16) . . ?
C11 N1 C18 118.46(17) . . ?
O2 N1 C18 106.15(16) . . ?
C9 O1 C6 96.31(15) . . ?
N1 O2 C7 110.09(15) . . ?

loop_
_geom_bond_atom_site_label_1
_geom_bond_atom_site_label_2
_geom_bond_distance
_geom_bond_site_symmetry_2
_geom_bond_publ_flag
C1 C10 1.379(3) . ?
C1 C2 1.399(3) . ?
C1 H1 0.9300 . ?
C2 C3 1.387(3) . ?
C2 H2 0.9300 . ?
C3 C4 1.397(3) . ?
C3 H3 0.9300 . ?
C4 C5 1.374(3) . ?
C4 H4 0.9300 . ?
C5 C10 1.402(3) . ?
C5 C6 1.517(3) . ?
C6 O1 1.453(3) . ?
C6 C7 1.540(3) . ?
C6 H6 0.9800 . ?
C7 O2 1.438(3) . ?
C7 C8 1.552(3) . ?
C7 H7 0.9800 . ?
C8 C18 1.536(3) . ?
C8 C9 1.548(3) . ?
C8 H8 0.9800 . ?
C9 O1 1.451(3) . ?
C9 C10 1.521(3) . ?
C9 H9 0.9800 . ?
C11 C12 1.390(3) . ?
C11 C17 1.393(3) . ?
C11 N1 1.427(3) . ?
C12 C13 1.389(3) . ?
C12 H12 0.9300 . ?
C13 C14 1.390(3) . ?
C13 H13 0.9300 . ?
C14 C16 1.385(3) . ?
C14 H14 0.9300 . ?
C16 C17 1.385(3) . ?
C16 H16 0.9300 . ?
C17 H17 0.9300 . ?
C18 N1 1.466(3) . ?
C18 C19 1.516(3) . ?
C18 H18 0.9800 . ?
C19 F3 1.336(3) . ?
C19 F2 1.346(3) . ?
C19 F1 1.346(3) . ?
N1 O2 1.437(2) . ?

loop_
_geom_torsion_atom_site_label_1
_geom_torsion_atom_site_label_2
_geom_torsion_atom_site_label_3
_geom_torsion_atom_site_label_4
_geom_torsion
_geom_torsion_site_symmetry_1
_geom_torsion_site_symmetry_2
_geom_torsion_site_symmetry_3
_geom_torsion_site_symmetry_4
_geom_torsion_publ_flag
C10 C1 C2 C3 -2.2(3) . . . . ?
C1 C2 C3 C4 1.7(3) . . . . ?
C2 C3 C4 C5 1.0(3) . . . . ?
C3 C4 C5 C10 -3.0(3) . . . . ?
C3 C4 C5 C6 -176.6(2) . . . . ?
C4 C5 C6 O1 -153.8(2) . . . . ?
C10 C5 C6 O1 31.9(2) . . . . ?
C4 C5 C6 C7 99.9(3) . . . . ?
C10 C5 C6 C7 -74.4(2) . . . . ?
O1 C6 C7 O2 80.7(2) . . . . ?
C5 C6 C7 O2 -173.05(17) . . . . ?
O1 C6 C7 C8 -34.0(2) . . . . ?
C5 C6 C7 C8 72.3(2) . . . . ?
O2 C7 C8 C18 -1.8(2) . . . . ?
C6 C7 C8 C18 117.82(17) . . . . ?
O2 C7 C8 C9 -120.80(17) . . . . ?
C6 C7 C8 C9 -1.2(2) . . . . ?
C18 C8 C9 O1 -74.1(2) . . . . ?
C7 C8 C9 O1 36.05(19) . . . . ?
C18 C8 C9 C10 179.86(17) . . . . ?
C7 C8 C9 C10 -70.0(2) . . . . ?
C2 C1 C10 C5 0.2(3) . . . . ?
C2 C1 C10 C9 175.6(2) . . . . ?
C4 C5 C10 C1 2.5(3) . . . . ?
C6 C5 C10 C1 177.7(2) . . . . ?
C4 C5 C10 C9 -174.1(2) . . . . ?
C6 C5 C10 C9 1.0(2) . . . . ?
O1 C9 C10 C1 150.4(2) . . . . ?
C8 C9 C10 C1 -103.5(3) . . . . ?
O1 C9 C10 C5 -33.7(2) . . . . ?
C8 C9 C10 C5 72.4(2) . . . . ?
C17 C11 C12 C13 0.2(3) . . . . ?
N1 C11 C12 C13 172.7(2) . . . . ?
C11 C12 C13 C14 -0.7(3) . . . . ?
C12 C13 C14 C16 1.4(3) . . . . ?
C13 C14 C16 C17 -1.5(4) . . . . ?
C14 C16 C17 C11 1.0(3) . . . . ?
C12 C11 C17 C16 -0.3(3) . . . . ?
N1 C11 C17 C16 -173.2(2) . . . . ?
C9 C8 C18 N1 95.7(2) . . . . ?
C7 C8 C18 N1 -13.3(2) . . . . ?
C9 C8 C18 C19 -146.25(19) . . . . ?
C7 C8 C18 C19 104.8(2) . . . . ?
N1 C18 C19 F3 -60.3(2) . . . . ?
C8 C18 C19 F3 -178.07(18) . . . . ?
N1 C18 C19 F2 -179.69(18) . . . . ?
C8 C18 C19 F2 62.5(2) . . . . ?
N1 C18 C19 F1 60.8(2) . . . . ?
C8 C18 C19 F1 -57.0(2) . . . . ?
C12 C11 N1 O2 7.7(3) . . . . ?
C17 C11 N1 O2 -179.68(17) . . . . ?
C12 C11 N1 C18 133.1(2) . . . . ?
C17 C11 N1 C18 -54.3(3) . . . . ?
C19 C18 N1 C11 134.8(2) . . . . ?
C8 C18 N1 C11 -105.2(2) . . . . ?
C19 C18 N1 O2 -96.3(2) . . . . ?
C8 C18 N1 O2 23.6(2) . . . . ?
C10 C9 O1 C6 51.99(18) . . . . ?
C8 C9 O1 C6 -57.82(18) . . . . ?
C5 C6 O1 C9 -51.53(18) . . . . ?
C7 C6 O1 C9 57.08(18) . . . . ?
C11 N1 O2 C7 106.25(19) . . . . ?
C18 N1 O2 C7 -25.5(2) . . . . ?
C6 C7 O2 N1 -94.68(19) . . . . ?
C8 C7 O2 N1 16.8(2) . . . . ?
